data_4515931
loop_
_publ_author_name
'Alemayehu, Abraham B.'
'McCormick, Laura J.'
'Gagnon, Kevin J.'
'Borisov, Sergey M.'
'Ghosh, Abhik'

_publ_section_title
;
 Stable Platinum(IV) Corroles: Synthesis, Molecular Structure, and
 Room-Temperature Near-IR Phosphorescence.
;
_journal_issue 8
_journal_name_full 'ACS omega'
_journal_page_first 9360
_journal_page_last 9368
_journal_paper_doi 10.1021/acsomega.8b01149
_journal_volume 3
_journal_year 2018
_chemical_formula_sum 'C52 H29 F9 N6 Pt'
_chemical_formula_weight 1103.90
_space_group_crystal_system monoclinic
_space_group_IT_number 15
_space_group_name_Hall '-C 2yc'
_space_group_name_H-M_alt 'C 1 2/c 1'
_atom_sites_solution_hydrogens geom
_atom_sites_solution_primary dual
_atom_sites_solution_secondary difmap
_audit_creation_method SHELXL-2018/1
_cell_angle_alpha 90
_cell_angle_beta 111.553(3)
_cell_angle_gamma 90
_cell_formula_units_Z 4
_cell_length_a 18.9584(10)
_cell_length_b 16.8577(8)
_cell_length_c 14.0096(7)
_cell_measurement_reflns_used 9918
_cell_measurement_temperature 100(2)
_cell_measurement_theta_max 35.13
_cell_measurement_theta_min 2.46
_cell_volume 4164.3(4)
_computing_cell_refinement 'SAINT V8.37A Bruker-AXS, Madison WI'
_computing_data_collection 'Bruker APEX3 Bruker-AXS, Madison WI'
_computing_data_reduction 'SAINT V8.37A Bruker-AXS, Madison WI'
_computing_structure_refinement 'SHELXL-2018/1 (Sheldrick, 2018)'
_computing_structure_solution 'SHELXT 2014/4 (Sheldrick, 2014)'
_diffrn_ambient_temperature 100(2)
_diffrn_detector_area_resol_mean 10.42
_diffrn_measured_fraction_theta_full 1.000
_diffrn_measured_fraction_theta_max 0.998
_diffrn_measurement_device_type 'Bruker D8 with PHOTON 100 detector'
_diffrn_measurement_method '\f and \w shutterless scans'
_diffrn_radiation_type synchrotron
_diffrn_radiation_wavelength 0.8857
_diffrn_reflns_av_R_equivalents 0.0544
_diffrn_reflns_av_unetI/netI 0.0469
_diffrn_reflns_Laue_measured_fraction_full 1.000
_diffrn_reflns_Laue_measured_fraction_max 0.998
_diffrn_reflns_limit_h_max 24
_diffrn_reflns_limit_h_min -24
_diffrn_reflns_limit_k_max 21
_diffrn_reflns_limit_k_min -21
_diffrn_reflns_limit_l_max 18
_diffrn_reflns_limit_l_min -18
_diffrn_reflns_number 20649
_diffrn_reflns_point_group_measured_fraction_full 1.000
_diffrn_reflns_point_group_measured_fraction_max 0.998
_diffrn_reflns_theta_full 32.101
_diffrn_reflns_theta_max 35.196
_diffrn_reflns_theta_min 2.083
_diffrn_source
;
Advanced Light Source, station 11.3.1
;
_exptl_absorpt_coefficient_mu 5.858
_exptl_absorpt_correction_T_max 0.944
_exptl_absorpt_correction_T_min 0.758
_exptl_absorpt_correction_type multi-scan
_exptl_absorpt_process_details 'SADABS-2014/5 - Bruker AXS, Madison WI'
_exptl_crystal_colour orange
_exptl_crystal_density_diffrn 1.761
_exptl_crystal_description plate
_exptl_crystal_F_000 2168
_exptl_crystal_size_max 0.050
_exptl_crystal_size_mid 0.020
_exptl_crystal_size_min 0.010
_refine_diff_density_max 0.968
_refine_diff_density_min -0.872
_refine_diff_density_rms 0.107
_refine_ls_extinction_method none
_refine_ls_goodness_of_fit_ref 1.037
_refine_ls_hydrogen_treatment constr
_refine_ls_matrix_type full
_refine_ls_number_parameters 340
_refine_ls_number_reflns 4807
_refine_ls_number_restraints 58
_refine_ls_restrained_S_all 1.048
_refine_ls_R_factor_all 0.0482
_refine_ls_R_factor_gt 0.0345
_refine_ls_shift/su_max 0.001
_refine_ls_shift/su_mean 0.000
_refine_ls_structure_factor_coef Fsqd
_refine_ls_weighting_details 'w=1/[\s^2^(Fo^2^)+(0.0281P)^2^+13.4510P] where P=(Fo^2^+2Fc^2^)/3'
_refine_ls_weighting_scheme calc
_refine_ls_wR_factor_gt 0.0701
_refine_ls_wR_factor_ref 0.0746
_reflns_Friedel_coverage 0.000
_reflns_number_gt 4116
_reflns_number_total 4807
_reflns_threshold_expression 'I > 2\s(I)'
_cod_data_source_file ao8b01149_si_002.cif
_cod_data_source_block PtCF3_a
_cod_original_sg_symbol_H-M 'C 2/c'
_cod_database_code 4515931
_shelx_shelxl_version_number 2018/1
_shelx_space_group_comment
;
The symmetry employed for this shelxl refinement is uniquely defined
by the following loop, which should always be used as a source of
symmetry information in preference to the above space-group names.
They are only intended as comments.
;
_shelx_estimated_absorpt_t_min 0.758
_shelx_estimated_absorpt_t_max 0.944

loop_
_space_group_symop_operation_xyz
'x, y, z'
'-x, y, -z+1/2'
'x+1/2, y+1/2, z'
'-x+1/2, y+1/2, -z+1/2'
'-x, -y, -z'
'x, -y, z-1/2'
'-x+1/2, -y+1/2, -z'
'x+1/2, -y+1/2, z-1/2'

loop_
_atom_site_label
_atom_site_type_symbol
_atom_site_fract_x
_atom_site_fract_y
_atom_site_fract_z
_atom_site_U_iso_or_equiv
_atom_site_adp_type
_atom_site_occupancy
_atom_site_site_symmetry_order
_atom_site_calc_flag
_atom_site_refinement_flags_posn
_atom_site_refinement_flags_adp
_atom_site_refinement_flags_occupancy
_atom_site_disorder_assembly
_atom_site_disorder_group
C1 C 0.4772(2) 0.0004(2) 0.6961(3) 0.0281(8) Uani 1 1 d . . . . .
C2 C 0.4414(2) -0.0520(2) 0.6138(3) 0.0342(10) Uani 1 1 d . . . . .
H2 H 0.443331 -0.108236 0.617030 0.041 Uiso 1 1 calc R U . . .
C3 C 0.4031(2) -0.0073(2) 0.5278(3) 0.0317(9) Uani 1 1 d . . . . .
H3 H 0.373777 -0.027482 0.461799 0.038 Uiso 1 1 calc R U . . .
C4 C 0.4153(2) 0.0749(2) 0.5554(3) 0.0252(8) Uani 1 1 d . . . . .
C5 C 0.3865(2) 0.1464(2) 0.5018(3) 0.0250(8) Uani 1 1 d . . . . .
C6 C 0.4035(2) 0.2238(2) 0.5441(3) 0.0254(8) Uani 1 1 d . . . . .
C7 C 0.3781(2) 0.2983(2) 0.4926(3) 0.0269(8) Uani 1 1 d . . . . .
H7 H 0.345009 0.304792 0.423199 0.032 Uiso 1 1 calc R U . . .
C8 C 0.4097(2) 0.3579(2) 0.5606(3) 0.0273(8) Uani 1 1 d . . . . .
H8 H 0.402013 0.412998 0.546644 0.033 Uiso 1 1 calc R U . . .
C9 C 0.4564(2) 0.32365(19) 0.6569(3) 0.0245(8) Uani 1 1 d . . . . .
C10 C 0.500000 0.3621(3) 0.750000 0.0240(11) Uani 1 2 d S T P . .
C11 C 0.3323(2) 0.1377(2) 0.3934(3) 0.0245(8) Uani 1 1 d . . . . .
C12 C 0.3564(3) 0.1015(3) 0.3209(3) 0.0396(10) Uani 1 1 d . . . . .
H12 H 0.407877 0.085987 0.339437 0.047 Uiso 1 1 calc R U . . .
C13 C 0.3054(3) 0.0884(3) 0.2224(3) 0.0435(11) Uani 1 1 d . . . . .
H13 H 0.322098 0.063677 0.173445 0.052 Uiso 1 1 calc R U . . .
C14 C 0.2314(2) 0.1106(2) 0.1947(3) 0.0328(9) Uani 1 1 d . . . . .
C15 C 0.2069(2) 0.1465(2) 0.2652(3) 0.0350(10) Uani 1 1 d . . . . .
H15 H 0.155323 0.161709 0.246069 0.042 Uiso 1 1 calc R U . . .
C16 C 0.2576(2) 0.1605(2) 0.3639(3) 0.0321(8) Uani 1 1 d . . . . .
H16 H 0.240658 0.186238 0.411895 0.039 Uiso 1 1 calc R U . . .
C17 C 0.500000 0.4511(3) 0.750000 0.0285(12) Uani 1 2 d S T P . .
C18 C 0.4794(3) 0.4930(2) 0.8210(3) 0.0402(10) Uani 1 1 d . . . . .
H18 H 0.465334 0.465029 0.870103 0.048 Uiso 1 1 calc R U . . .
C19 C 0.4792(4) 0.5762(3) 0.8210(4) 0.0577(15) Uani 1 1 d . . . . .
H19 H 0.464916 0.604620 0.869593 0.069 Uiso 1 1 calc R U . . .
C20 C 0.500000 0.6159(4) 0.750000 0.067(3) Uani 1 2 d S T P . .
C21 C 0.1775(3) 0.0912(3) 0.0881(4) 0.0527(12) Uani 1 1 d D U . . .
C22 C 0.5258(6) 0.7069(6) 0.7655(9) 0.048(3) Uani 0.5 1 d . . P . .
C101 C 0.4015(2) 0.16170(19) 0.7911(3) 0.0314(8) Uani 0.5 1 d . . P A 1
C102 C 0.3357(3) 0.1293(3) 0.7257(3) 0.0378(10) Uani 1 1 d . . . . .
H102 H 0.333691 0.109192 0.661377 0.045 Uiso 1 1 calc R U . A 1
C103 C 0.2718(3) 0.1250(3) 0.7506(4) 0.0429(11) Uani 1 1 d . . . . .
H103 H 0.227060 0.100706 0.704497 0.052 Uiso 1 1 calc R U . . .
C104 C 0.2728(3) 0.1557(3) 0.8417(4) 0.0448(11) Uani 1 1 d . . . . .
H104 H 0.228642 0.154464 0.858572 0.054 Uiso 1 1 calc R U . . .
C105 C 0.3394(3) 0.1884(3) 0.9081(4) 0.0391(10) Uani 1 1 d . . . . .
H105 H 0.341460 0.209284 0.972017 0.047 Uiso 0.5 1 calc R U P B 2
C106 C 0.4035(3) 0.1909(2) 0.8823(3) 0.0349(10) Uani 1 1 d . . . . .
H106 H 0.449065 0.213386 0.928875 0.042 Uiso 1 1 calc R U . A 1
C107 C 0.3450(7) 0.2197(7) 0.9992(9) 0.060(3) Uani 0.5 1 d . . P C 1
N1 N 0.45999(18) 0.07542(17) 0.6558(2) 0.0257(7) Uani 1 1 d . . . . .
N2 N 0.45090(17) 0.24321(17) 0.6429(2) 0.0230(7) Uani 1 1 d . . . . .
N100 N 0.3464(7) 0.2443(7) 1.0809(10) 0.088(4) Uani 0.5 1 d . . P C 1
N101 N 0.4015(2) 0.16170(19) 0.7911(3) 0.0314(8) Uani 0.5 1 d . . P A 2
F1A F 0.1115(2) 0.1296(3) 0.0632(5) 0.0448(10) Uani 0.804(15) 1 d D U P D 1
F2A F 0.1580(4) 0.0127(2) 0.0807(4) 0.077(2) Uani 0.804(15) 1 d D U P D 1
F3A F 0.2050(3) 0.1032(6) 0.0164(4) 0.096(2) Uani 0.804(15) 1 d D U P D 1
F1B F 0.1044(7) 0.1065(13) 0.061(2) 0.0448(10) Uani 0.196(15) 1 d D U P D 2
F2B F 0.1918(14) 0.0195(10) 0.0599(19) 0.077(2) Uani 0.196(15) 1 d D U P D 2
F3B F 0.2016(16) 0.1408(15) 0.0294(18) 0.096(2) Uani 0.196(15) 1 d D U P D 2
F4 F 0.5177(3) 0.73959(19) 0.6848(4) 0.1033(14) Uani 1 1 d . . . . .
F5 F 0.5911(6) 0.7262(4) 0.8212(8) 0.117(3) Uani 0.5 1 d . . P . .
Pt1 Pt 0.500000 0.16382(2) 0.750000 0.02306(7) Uani 1 2 d S T P . .

loop_
_atom_site_aniso_label
_atom_site_aniso_U_11
_atom_site_aniso_U_22
_atom_site_aniso_U_33
_atom_site_aniso_U_23
_atom_site_aniso_U_13
_atom_site_aniso_U_12
C1 0.027(2) 0.0177(17) 0.040(2) 0.0006(16) 0.0123(17) 0.0008(15)
C2 0.036(2) 0.0174(18) 0.048(3) -0.0056(17) 0.013(2) -0.0026(16)
C3 0.033(2) 0.0180(18) 0.040(2) -0.0067(17) 0.0088(18) -0.0027(16)
C4 0.025(2) 0.0186(17) 0.030(2) -0.0041(15) 0.0080(16) -0.0008(15)
C5 0.0251(19) 0.0199(18) 0.0287(19) -0.0033(14) 0.0082(16) 0.0013(14)
C6 0.029(2) 0.0184(17) 0.027(2) -0.0022(14) 0.0083(16) 0.0009(15)
C7 0.032(2) 0.0228(18) 0.0237(19) 0.0041(15) 0.0075(17) 0.0037(16)
C8 0.035(2) 0.0152(17) 0.029(2) 0.0027(14) 0.0090(17) 0.0025(15)
C9 0.031(2) 0.0133(17) 0.0289(19) 0.0009(14) 0.0105(16) 0.0024(14)
C10 0.033(3) 0.016(2) 0.023(3) 0.000 0.010(2) 0.000
C11 0.028(2) 0.0192(16) 0.0236(19) -0.0035(14) 0.0056(16) -0.0008(15)
C12 0.032(2) 0.044(3) 0.044(3) -0.012(2) 0.016(2) 0.0013(19)
C13 0.046(3) 0.052(3) 0.034(2) -0.016(2) 0.016(2) -0.002(2)
C14 0.035(2) 0.031(2) 0.027(2) -0.0059(17) 0.0048(18) -0.0020(17)
C15 0.027(2) 0.038(2) 0.037(2) -0.0033(18) 0.0087(18) -0.0001(17)
C16 0.034(2) 0.032(2) 0.031(2) -0.0032(18) 0.0134(17) 0.0027(18)
C17 0.037(3) 0.017(2) 0.027(3) 0.000 0.007(2) 0.000
C18 0.058(3) 0.025(2) 0.036(2) 0.0011(18) 0.015(2) 0.002(2)
C19 0.097(4) 0.023(2) 0.052(3) -0.009(2) 0.026(3) 0.009(2)
C20 0.119(8) 0.015(3) 0.063(5) 0.000 0.028(5) 0.000
C21 0.050(3) 0.056(3) 0.043(3) -0.012(2) 0.006(2) 0.002(2)
C22 0.056(8) 0.031(5) 0.055(7) 0.019(5) 0.017(7) 0.011(4)
C101 0.038(2) 0.0149(15) 0.0352(19) 0.0034(15) 0.0058(16) 0.0062(16)
C102 0.038(3) 0.032(2) 0.037(2) 0.0004(18) 0.007(2) 0.0028(19)
C103 0.036(3) 0.039(3) 0.050(3) 0.007(2) 0.011(2) 0.005(2)
C104 0.040(3) 0.044(3) 0.053(3) 0.016(2) 0.019(2) 0.013(2)
C105 0.052(3) 0.029(2) 0.040(2) 0.0050(18) 0.022(2) 0.012(2)
C106 0.046(3) 0.0213(18) 0.034(2) 0.0029(16) 0.011(2) 0.0068(18)
C107 0.063(7) 0.064(7) 0.056(7) 0.007(6) 0.028(6) 0.014(6)
N1 0.0304(18) 0.0150(14) 0.0285(17) -0.0018(12) 0.0073(14) 0.0015(13)
N2 0.0271(17) 0.0148(14) 0.0237(16) -0.0023(12) 0.0052(13) 0.0001(12)
N100 0.101(9) 0.084(8) 0.098(9) 0.004(7) 0.057(8) 0.028(7)
N101 0.038(2) 0.0149(15) 0.0352(19) 0.0034(15) 0.0058(16) 0.0062(16)
F1A 0.0461(17) 0.032(3) 0.0390(15) -0.004(2) -0.0046(14) -0.0093(16)
F2A 0.058(4) 0.067(2) 0.073(3) -0.049(2) -0.015(3) 0.012(2)
F3A 0.074(3) 0.190(6) 0.024(2) -0.023(3) 0.0185(18) -0.006(4)
F1B 0.0461(17) 0.032(3) 0.0390(15) -0.004(2) -0.0046(14) -0.0093(16)
F2B 0.058(4) 0.067(2) 0.073(3) -0.049(2) -0.015(3) 0.012(2)
F3B 0.074(3) 0.190(6) 0.024(2) -0.023(3) 0.0185(18) -0.006(4)
F4 0.155(4) 0.0295(17) 0.136(4) 0.016(2) 0.066(3) -0.005(2)
F5 0.126(7) 0.031(4) 0.163(9) -0.026(4) 0.018(7) -0.039(4)
Pt1 0.02915(13) 0.01153(10) 0.02472(12) 0.000 0.00545(8) 0.000

loop_
_atom_type_symbol
_atom_type_description
_atom_type_scat_dispersion_real
_atom_type_scat_dispersion_imag
_atom_type_scat_source
C C 0.0056 0.0027 'Calculated using XDISP in WinGX (Farrugia, 1999)'
H H 0.0000 0.0000 'Calculated using XDISP in WinGX (Farrugia, 1999)'
N N 0.0104 0.0054 'Calculated using XDISP in WinGX (Farrugia, 1999)'
F F 0.0277 0.0166 'Calculated using XDISP in WinGX (Farrugia, 1999)'
Pt Pt -6.4647 11.8942 'Calculated using XDISP in WinGX (Farrugia, 1999)'

loop_
_geom_angle_atom_site_label_1
_geom_angle_atom_site_label_2
_geom_angle_atom_site_label_3
_geom_angle
_geom_angle_site_symmetry_1
_geom_angle_site_symmetry_3
N1 C1 C2 105.6(3) . .
N1 C1 C1 113.0(2) . 2_656
C2 C1 C1 141.3(2) . 2_656
C3 C2 C1 108.2(3) . .
C3 C2 H2 125.9 . .
C1 C2 H2 125.9 . .
C2 C3 C4 108.1(4) . .
C2 C3 H3 125.9 . .
C4 C3 H3 125.9 . .
N1 C4 C5 121.2(3) . .
N1 C4 C3 105.3(3) . .
C5 C4 C3 133.3(4) . .
C4 C5 C6 125.1(3) . .
C4 C5 C11 116.2(3) . .
C6 C5 C11 118.7(3) . .
N2 C6 C5 126.8(3) . .
N2 C6 C7 105.6(3) . .
C5 C6 C7 127.6(3) . .
C8 C7 C6 108.2(3) . .
C8 C7 H7 125.9 . .
C6 C7 H7 125.9 . .
C7 C8 C9 108.8(3) . .
C7 C8 H8 125.6 . .
C9 C8 H8 125.6 . .
N2 C9 C10 125.0(3) . .
N2 C9 C8 106.0(3) . .
C10 C9 C8 129.1(3) . .
C9 C10 C9 125.6(5) 2_656 .
C9 C10 C17 117.2(2) 2_656 .
C9 C10 C17 117.2(2) . .
C16 C11 C12 118.6(4) . .
C16 C11 C5 121.6(3) . .
C12 C11 C5 119.7(4) . .
C13 C12 C11 120.1(4) . .
C13 C12 H12 120.0 . .
C11 C12 H12 120.0 . .
C14 C13 C12 120.6(4) . .
C14 C13 H13 119.7 . .
C12 C13 H13 119.7 . .
C13 C14 C15 120.0(4) . .
C13 C14 C21 118.4(4) . .
C15 C14 C21 121.6(4) . .
C14 C15 C16 119.9(4) . .
C14 C15 H15 120.0 . .
C16 C15 H15 120.0 . .
C11 C16 C15 120.8(4) . .
C11 C16 H16 119.6 . .
C15 C16 H16 119.6 . .
C18 C17 C18 118.7(5) 2_656 .
C18 C17 C10 120.6(3) 2_656 .
C18 C17 C10 120.6(3) . .
C17 C18 C19 120.8(4) . .
C17 C18 H18 119.6 . .
C19 C18 H18 119.6 . .
C20 C19 C18 119.1(5) . .
C20 C19 H19 120.5 . .
C18 C19 H19 120.5 . .
C19 C20 C19 121.6(6) . 2_656
C19 C20 C22 114.3(5) . 2_656
C19 C20 C22 121.6(6) 2_656 2_656
C19 C20 C22 121.6(6) . .
C19 C20 C22 114.3(5) 2_656 .
C22 C20 C22 33.1(7) 2_656 .
F1B C21 F2B 113.5(11) . .
F3A C21 F1A 108.9(5) . .
F1B C21 F3B 104.9(13) . .
F2B C21 F3B 103.2(11) . .
F3A C21 F2A 105.4(5) . .
F1A C21 F2A 104.3(4) . .
F3A C21 C14 114.4(5) . .
F1B C21 C14 120.0(13) . .
F2B C21 C14 110.8(10) . .
F1A C21 C14 112.6(4) . .
F3B C21 C14 102.2(12) . .
F2A C21 C14 110.6(4) . .
C22 C22 F4 79.1(14) 2_656 .
C22 C22 F5 161.3(15) 2_656 .
F4 C22 F5 102.9(10) . .
C22 C22 F4 60.2(13) 2_656 2_656
F4 C22 F4 113.2(7) . 2_656
F5 C22 F4 102.8(10) . 2_656
C22 C22 C20 73.4(3) 2_656 .
F4 C22 C20 112.4(9) . .
F5 C22 C20 121.4(7) . .
F4 C22 C20 104.0(7) 2_656 .
C106 C101 C102 118.8(4) . .
C106 C101 Pt1 121.4(3) . .
C102 C101 Pt1 119.8(3) . .
N101 C102 C103 121.5(4) . .
C101 C102 C103 121.5(4) . .
C101 C102 H102 119.3 . .
C103 C102 H102 119.3 . .
C104 C103 C102 120.2(5) . .
C104 C103 H103 119.9 . .
C102 C103 H103 119.9 . .
C103 C104 C105 118.3(5) . .
C103 C104 H104 120.8 . .
C105 C104 H104 120.8 . .
C107 C105 C104 122.0(7) . .
C107 C105 C106 117.4(7) . .
C104 C105 C106 120.5(4) . .
C104 C105 H105 119.7 . .
C106 C105 H105 119.7 . .
N101 C106 C105 120.6(4) . .
C101 C106 C105 120.6(4) . .
C101 C106 H106 119.7 . .
C105 C106 H106 119.7 . .
N100 C107 C105 175.6(14) . .
C4 N1 C1 112.7(3) . .
C4 N1 Pt1 130.5(2) . .
C1 N1 Pt1 116.8(3) . .
C9 N2 C6 111.4(3) . .
C9 N2 Pt1 125.0(2) . .
C6 N2 Pt1 123.5(2) . .
C107 N100 F5 134.6(12) . 5_667
C106 N101 C102 118.8(4) . .
C106 N101 Pt1 121.4(3) . .
C102 N101 Pt1 119.8(3) . .
C22 F4 C22 40.7(9) . 2_656
C22 F5 N100 156.2(12) . 5_667
N1 Pt1 N1 80.30(18) . 2_656
N1 Pt1 N2 172.70(12) . 2_656
N1 Pt1 N2 92.65(12) 2_656 2_656
N1 Pt1 N2 92.65(12) . .
N1 Pt1 N2 172.70(12) 2_656 .
N2 Pt1 N2 94.44(16) 2_656 .
N1 Pt1 C101 88.07(13) . 2_656
N1 Pt1 C101 90.48(13) 2_656 2_656
N2 Pt1 C101 90.09(13) 2_656 2_656
N2 Pt1 C101 91.20(13) . 2_656
N1 Pt1 C101 90.48(14) . .
N1 Pt1 C101 88.07(13) 2_656 .
N2 Pt1 C101 91.20(13) 2_656 .
N2 Pt1 C101 90.09(13) . .
C101 Pt1 C101 178.10(18) 2_656 .
N1 Pt1 N101 90.48(14) . .
N1 Pt1 N101 88.07(13) 2_656 .
N2 Pt1 N101 91.20(13) 2_656 .
N2 Pt1 N101 90.09(13) . .

loop_
_geom_bond_atom_site_label_1
_geom_bond_atom_site_label_2
_geom_bond_distance
_geom_bond_site_symmetry_2
C1 N1 1.374(5) .
C1 C2 1.413(5) .
C1 C1 1.438(8) 2_656
C2 C3 1.379(6) .
C2 H2 0.9500 .
C3 C4 1.435(5) .
C3 H3 0.9500 .
C4 N1 1.350(5) .
C4 C5 1.418(5) .
C5 C6 1.420(5) .
C5 C11 1.496(5) .
C6 N2 1.384(5) .
C6 C7 1.441(5) .
C7 C8 1.362(5) .
C7 H7 0.9500 .
C8 C9 1.435(5) .
C8 H8 0.9500 .
C9 N2 1.369(4) .
C9 C10 1.419(4) .
C10 C17 1.499(7) .
C11 C16 1.377(6) .
C11 C12 1.396(6) .
C12 C13 1.382(6) .
C12 H12 0.9500 .
C13 C14 1.364(6) .
C13 H13 0.9500 .
C14 C15 1.376(6) .
C14 C21 1.503(6) .
C15 C16 1.384(6) .
C15 H15 0.9500 .
C16 H16 0.9500 .
C17 C18 1.388(5) 2_656
C17 C18 1.388(5) .
C18 C19 1.402(6) .
C18 H18 0.9500 .
C19 C20 1.372(6) .
C19 H19 0.9500 .
C20 C22 1.601(11) 2_656
C20 C22 1.601(11) .
C21 F3A 1.306(6) .
C21 F1B 1.322(10) .
C21 F2B 1.330(9) .
C21 F1A 1.336(6) .
C21 F3B 1.363(10) .
C21 F2A 1.368(6) .
C22 C22 0.91(2) 2_656
C22 F4 1.215(12) .
C22 F5 1.241(12) .
C22 F4 1.375(12) 2_656
C101 C106 1.356(5) .
C101 C102 1.362(6) .
C101 Pt1 2.148(4) .
C102 N101 1.362(6) .
C102 C103 1.379(6) .
C102 H102 0.9500 .
C103 C104 1.371(7) .
C103 H103 0.9500 .
C104 C105 1.378(7) .
C104 H104 0.9500 .
C105 C107 1.349(13) .
C105 C106 1.390(6) .
C105 H105 0.9500 .
C106 N101 1.356(5) .
C106 H106 0.9500 .
C107 N100 1.208(15) .
N1 Pt1 1.950(3) .
N2 Pt1 1.971(3) .
N100 F5 1.529(15) 5_667
N101 Pt1 2.148(4) .

loop_
_geom_torsion_atom_site_label_1
_geom_torsion_atom_site_label_2
_geom_torsion_atom_site_label_3
_geom_torsion_atom_site_label_4
_geom_torsion
_geom_torsion_site_symmetry_1
_geom_torsion_site_symmetry_4
N1 C1 C2 C3 -1.0(5) . .
C1 C1 C2 C3 177.8(7) 2_656 .
C1 C2 C3 C4 0.6(5) . .
C2 C3 C4 N1 0.0(5) . .
C2 C3 C4 C5 -175.0(4) . .
N1 C4 C5 C6 3.2(6) . .
C3 C4 C5 C6 177.6(4) . .
N1 C4 C5 C11 -174.9(3) . .
C3 C4 C5 C11 -0.5(7) . .
C4 C5 C6 N2 0.7(7) . .
C11 C5 C6 N2 178.7(4) . .
C4 C5 C6 C7 177.8(4) . .
C11 C5 C6 C7 -4.2(6) . .
N2 C6 C7 C8 -0.5(4) . .
C5 C6 C7 C8 -178.1(4) . .
C6 C7 C8 C9 0.4(5) . .
C7 C8 C9 N2 -0.1(4) . .
C7 C8 C9 C10 -179.7(3) . .
N2 C9 C10 C9 -1.0(3) . 2_656
C8 C9 C10 C9 178.4(5) . 2_656
N2 C9 C10 C17 179.0(3) . .
C8 C9 C10 C17 -1.6(5) . .
C4 C5 C11 C16 114.7(4) . .
C6 C5 C11 C16 -63.6(5) . .
C4 C5 C11 C12 -61.7(5) . .
C6 C5 C11 C12 120.0(4) . .
C16 C11 C12 C13 -0.9(6) . .
C5 C11 C12 C13 175.6(4) . .
C11 C12 C13 C14 0.1(7) . .
C12 C13 C14 C15 0.1(7) . .
C12 C13 C14 C21 -177.0(4) . .
C13 C14 C15 C16 0.4(7) . .
C21 C14 C15 C16 177.4(4) . .
C12 C11 C16 C15 1.4(6) . .
C5 C11 C16 C15 -175.1(4) . .
C14 C15 C16 C11 -1.1(6) . .
C9 C10 C17 C18 124.8(3) 2_656 2_656
C9 C10 C17 C18 -55.2(3) . 2_656
C9 C10 C17 C18 -55.2(3) 2_656 .
C9 C10 C17 C18 124.8(3) . .
C18 C17 C18 C19 0.1(4) 2_656 .
C10 C17 C18 C19 -179.9(4) . .
C17 C18 C19 C20 -0.3(7) . .
C18 C19 C20 C19 0.1(4) . 2_656
C18 C19 C20 C22 162.4(6) . 2_656
C18 C19 C20 C22 -160.8(5) . .
C13 C14 C21 F3A -42.0(8) . .
C15 C14 C21 F3A 140.9(6) . .
C13 C14 C21 F1B 175.0(13) . .
C15 C14 C21 F1B -2.1(13) . .
C13 C14 C21 F2B 39.6(16) . .
C15 C14 C21 F2B -137.4(16) . .
C13 C14 C21 F1A -167.0(5) . .
C15 C14 C21 F1A 15.9(7) . .
C13 C14 C21 F3B -69.7(14) . .
C15 C14 C21 F3B 113.2(14) . .
C13 C14 C21 F2A 76.8(6) . .
C15 C14 C21 F2A -100.3(6) . .
C19 C20 C22 C22 -86.6(16) . 2_656
C19 C20 C22 C22 111.2(15) 2_656 2_656
C19 C20 C22 F4 -156.9(7) . .
C19 C20 C22 F4 40.9(9) 2_656 .
C22 C20 C22 F4 -70.3(14) 2_656 .
C19 C20 C22 F5 80.8(13) . .
C19 C20 C22 F5 -81.4(12) 2_656 .
C22 C20 C22 F5 167(3) 2_656 .
C19 C20 C22 F4 -34.0(8) . 2_656
C19 C20 C22 F4 163.7(5) 2_656 2_656
C22 C20 C22 F4 52.5(13) 2_656 2_656
C106 C101 C102 C103 -0.7(6) . .
Pt1 C101 C102 C103 178.3(3) . .
N101 C102 C103 C104 1.9(7) . .
C101 C102 C103 C104 1.9(7) . .
C102 C103 C104 C105 -1.9(7) . .
C103 C104 C105 C107 -179.9(7) . .
C103 C104 C105 C106 0.9(6) . .
C102 C101 C106 C105 -0.4(6) . .
Pt1 C101 C106 C105 -179.3(3) . .
C104 C105 C106 N101 0.3(6) . .
C107 C105 C106 C101 -178.9(6) . .
C104 C105 C106 C101 0.3(6) . .
C5 C4 N1 C1 175.1(4) . .
C3 C4 N1 C1 -0.7(5) . .
C5 C4 N1 Pt1 -3.0(6) . .
C3 C4 N1 Pt1 -178.7(3) . .
C2 C1 N1 C4 1.0(5) . .
C1 C1 N1 C4 -178.1(4) 2_656 .
C2 C1 N1 Pt1 179.4(3) . .
C1 C1 N1 Pt1 0.2(5) 2_656 .
C10 C9 N2 C6 179.4(3) . .
C8 C9 N2 C6 -0.2(4) . .
C10 C9 N2 Pt1 1.8(5) . .
C8 C9 N2 Pt1 -177.7(3) . .
C5 C6 N2 C9 178.0(4) . .
C7 C6 N2 C9 0.4(4) . .
C5 C6 N2 Pt1 -4.4(6) . .
C7 C6 N2 Pt1 178.0(2) . .
C105 C106 N101 C102 -0.4(6) . .
C105 C106 N101 Pt1 -179.3(3) . .
C103 C102 N101 C106 -0.7(6) . .
C103 C102 N101 Pt1 178.3(3) . .
F5 C22 F4 C22 -160.9(13) . 2_656
F4 C22 F4 C22 -50.7(9) 2_656 2_656
C20 C22 F4 C22 66.8(7) . 2_656
C22 C22 F5 N100 40(7) 2_656 5_667
F4 C22 F5 N100 134(2) . 5_667
F4 C22 F5 N100 16(2) 2_656 5_667
C20 C22 F5 N100 -99(2) . 5_667
